data_7126991
loop_
_publ_author_name
'Moutier, F.'
'Khalil, A. M.'
'Baudron, S. A.'
'Lescop, C.'

_publ_section_title
;
 Gleaned snapshots on the road to coordination polymers: heterometallic
 architectures based on Cu(I) metallaclips and 2,2'-bis-dipyrrin
 metalloligands.
;
_journal_issue 72
_journal_name_full 'Chemical communications (Cambridge, England)'
_journal_page_first 10501
_journal_page_last 10504
_journal_paper_doi 10.1039/d0cc04862c
_journal_volume 56
_journal_year 2020
_chemical_formula_moiety 'C112 H76 Cl0 Cu2 F0 N14 Ni2 P4'
_chemical_formula_sum 'C112 H76 Cl0 Cu2 F0 N14 Ni2 P4'
_chemical_formula_weight 1986.25
_space_group_IT_number 2
_space_group_name_Hall '-P 1'
_space_group_name_H-M_alt 'P -1'
_symmetry_cell_setting triclinic
_symmetry_space_group_name_H-M 'P -1'
_atom_sites_solution_hydrogens geom
_atom_sites_solution_primary direct
_atom_sites_solution_secondary difmap
_audit_creation_method SHELXL-97
_audit_update_record
;
2020-07-01 deposited with the CCDC.	2020-07-31 downloaded from the CCDC.
;
_cell_angle_alpha 94.584(6)
_cell_angle_beta 96.139(5)
_cell_angle_gamma 112.996(5)
_cell_formula_units_Z 2
_cell_length_a 16.697(3)
_cell_length_b 18.050(3)
_cell_length_c 24.093(4)
_cell_measurement_reflns_used 9832
_cell_measurement_temperature 150(2)
_cell_measurement_theta_max 27.38
_cell_measurement_theta_min 2.40
_cell_volume 6587(2)
_computing_structure_refinement 'SHELXL-97 (Sheldrick, 1997)'
_computing_structure_solution 'SHELXS-97 (Sheldrick, 1990)'
_diffrn_ambient_temperature 150(2)
_diffrn_measured_fraction_theta_full 0.993
_diffrn_measured_fraction_theta_max 0.993
_diffrn_measurement_device_type CCD
_diffrn_measurement_method none
_diffrn_radiation_monochromator graphite
_diffrn_radiation_source 'fine-focus sealed tube'
_diffrn_radiation_type MoK\a
_diffrn_radiation_wavelength 0.71069
_diffrn_reflns_av_R_equivalents 0.0839
_diffrn_reflns_av_sigmaI/netI 0.0676
_diffrn_reflns_limit_h_max 21
_diffrn_reflns_limit_h_min -21
_diffrn_reflns_limit_k_max 23
_diffrn_reflns_limit_k_min -23
_diffrn_reflns_limit_l_max 31
_diffrn_reflns_limit_l_min -31
_diffrn_reflns_number 154595
_diffrn_reflns_theta_full 27.59
_diffrn_reflns_theta_max 27.59
_diffrn_reflns_theta_min 2.16
_diffrn_standards_decay_% none
_exptl_absorpt_coefficient_mu 0.691
_exptl_absorpt_correction_type none
_exptl_crystal_colour black
_exptl_crystal_density_diffrn 1.001
_exptl_crystal_density_method 'not measured'
_exptl_crystal_description plate
_exptl_crystal_F_000 2040
_exptl_crystal_size_max 0.33
_exptl_crystal_size_mid 0.27
_exptl_crystal_size_min 0.09
_refine_diff_density_max 1.555
_refine_diff_density_min -0.730
_refine_diff_density_rms 0.111
_refine_ls_extinction_method none
_refine_ls_goodness_of_fit_ref 1.038
_refine_ls_hydrogen_treatment mixed
_refine_ls_matrix_type full
_refine_ls_number_parameters 1207
_refine_ls_number_reflns 30338
_refine_ls_number_restraints 0
_refine_ls_restrained_S_all 1.038
_refine_ls_R_factor_all 0.1086
_refine_ls_R_factor_gt 0.0782
_refine_ls_shift/su_max 0.001
_refine_ls_shift/su_mean 0.000
_refine_ls_structure_factor_coef Fsqd
_refine_ls_weighting_details 'calc w=1/[\s^2^(Fo^2^)+(0.1549P)^2^+0.0000P] where P=(Fo^2^+2Fc^2^)/3'
_refine_ls_weighting_scheme calc
_refine_ls_wR_factor_gt 0.2169
_refine_ls_wR_factor_ref 0.2382
_reflns_number_gt 20183
_reflns_number_total 30338
_reflns_threshold_expression >2sigma(I)
_cod_data_source_file d0cc04862c2.cif
_cod_data_source_block sq_CCDC1
_cod_depositor_comments 'Adding full bibliography for 7126989--7126992.cif.'
_cod_original_sg_symbol_H-M P-1
_cod_database_code 7126991

loop_
_symmetry_equiv_pos_as_xyz
'x, y, z'
'-x, -y, -z'

loop_
_atom_site_label
_atom_site_type_symbol
_atom_site_fract_x
_atom_site_fract_y
_atom_site_fract_z
_atom_site_U_iso_or_equiv
_atom_site_adp_type
_atom_site_occupancy
_atom_site_symmetry_multiplicity
_atom_site_calc_flag
_atom_site_refinement_flags
_atom_site_disorder_assembly
_atom_site_disorder_group
Ni1 Ni 0.48722(3) 0.11422(3) 0.91759(2) 0.03442(14) Uani 1 1 d . . .
Ni2 Ni -0.35556(3) 0.30495(3) 0.80451(2) 0.03519(14) Uani 1 1 d . . .
Cu1 Cu 0.05662(3) 0.27933(3) 1.245865(18) 0.02615(12) Uani 1 1 d . . .
Cu2 Cu 0.80289(3) -0.26864(3) 0.644054(19) 0.03087(12) Uani 1 1 d . . .
P1 P 0.09453(6) 0.40387(5) 1.29189(4) 0.02408(19) Uani 1 1 d . . .
P2 P 0.74127(6) -0.40330(6) 0.64751(4) 0.0279(2) Uani 1 1 d . . .
P11 P -0.02599(6) 0.15992(6) 1.27163(4) 0.0323(2) Uani 1 1 d . . .
P12 P 0.92589(8) -0.18554(6) 0.61432(4) 0.0363(2) Uani 1 1 d . . .
N1 N 0.2001(2) 0.45210(18) 1.32388(13) 0.0295(7) Uani 1 1 d . . .
N2 N -0.0197(3) 0.1505(2) 1.34113(16) 0.0475(9) Uani 1 1 d . . .
N100 N 0.1500(2) 0.2749(2) 1.20115(14) 0.0362(7) Uani 1 1 d . . .
N101 N 0.3810(2) 0.1312(2) 0.90891(16) 0.0396(8) Uani 1 1 d . . .
N102 N 0.4975(2) 0.1375(2) 0.99486(16) 0.0373(8) Uani 1 1 d . . .
N103 N 0.5787(2) 0.08281(19) 0.93799(15) 0.0342(7) Uani 1 1 d . . .
N104 N 0.5009(2) 0.0998(2) 0.84094(16) 0.0386(8) Uani 1 1 d . . .
N200 N 0.7625(2) -0.2076(2) 0.69966(14) 0.0340(7) Uani 1 1 d . . .
N300 N -0.0274(3) 0.2882(2) 1.17815(15) 0.0452(9) Uani 1 1 d . . .
N301 N -0.2704(2) 0.2669(2) 0.82923(14) 0.0362(7) Uani 1 1 d . . .
N302 N -0.3801(2) 0.3149(2) 0.87687(14) 0.0415(8) Uani 1 1 d . . .
N303 N -0.4552(2) 0.3244(2) 0.78783(14) 0.0387(8) Uani 1 1 d . . .
N304 N 0.3329(2) -0.3163(2) 0.27010(14) 0.0376(8) Uani 1 1 d . . .
N400 N 0.7131(2) -0.2740(2) 0.57060(16) 0.0456(9) Uani 1 1 d . . .
C1 C 0.0876(2) 0.4715(2) 1.24140(16) 0.0309(8) Uani 1 1 d . . .
C2 C 0.1360(3) 0.4784(2) 1.19720(17) 0.0387(9) Uani 1 1 d . . .
H2 H 0.1733 0.4514 1.1958 0.046 Uiso 1 1 calc R . .
C3 C 0.1294(3) 0.5246(3) 1.15524(19) 0.0473(11) Uani 1 1 d . . .
H3 H 0.1632 0.5300 1.1263 0.057 Uiso 1 1 calc R . .
C4 C 0.0715(3) 0.5632(3) 1.1568(3) 0.0611(15) Uani 1 1 d . . .
H4 H 0.0655 0.5932 1.1283 0.073 Uiso 1 1 calc R . .
C5 C 0.0234(4) 0.5569(3) 1.2003(3) 0.0632(15) Uani 1 1 d . . .
H5 H -0.0147 0.5831 1.2012 0.076 Uiso 1 1 calc R . .
C6 C 0.0314(3) 0.5116(3) 1.2431(2) 0.0502(12) Uani 1 1 d . . .
H6 H -0.0008 0.5081 1.2728 0.060 Uiso 1 1 calc R . .
C7 C 0.0261(3) 0.4167(2) 1.34186(18) 0.0361(9) Uani 1 1 d . . .
C8 C -0.0624(3) 0.3658(4) 1.3318(3) 0.0611(14) Uani 1 1 d . . .
H8 H -0.0839 0.3241 1.3017 0.073 Uiso 1 1 calc R . .
C9 C -0.1201(5) 0.3769(5) 1.3669(4) 0.100(3) Uani 1 1 d . . .
H9 H -0.1798 0.3434 1.3599 0.120 Uiso 1 1 calc R . .
C10 C -0.0881(6) 0.4364(5) 1.4107(3) 0.097(3) Uani 1 1 d . . .
H10 H -0.1255 0.4428 1.4348 0.116 Uiso 1 1 calc R . .
C11 C -0.0012(6) 0.4876(5) 1.4203(3) 0.096(3) Uani 1 1 d . . .
H11 H 0.0194 0.5301 1.4497 0.115 Uiso 1 1 calc R . .
C12 C 0.0556(4) 0.4773(3) 1.3873(2) 0.0645(15) Uani 1 1 d . . .
H12 H 0.1151 0.5115 1.3953 0.077 Uiso 1 1 calc R . .
C13 C 0.6995(3) -0.4583(3) 0.57645(18) 0.0413(10) Uani 1 1 d . . .
C14 C 0.6128(4) -0.5111(3) 0.5593(2) 0.0561(13) Uani 1 1 d . . .
H14 H 0.5721 -0.5202 0.5842 0.067 Uiso 1 1 calc R . .
C15 C 0.5866(5) -0.5513(3) 0.5032(2) 0.076(2) Uani 1 1 d . . .
H15 H 0.5282 -0.5866 0.4912 0.091 Uiso 1 1 calc R . .
C16 C 0.6465(5) -0.5385(4) 0.4669(3) 0.084(2) Uani 1 1 d . . .
H16 H 0.6296 -0.5688 0.4313 0.101 Uiso 1 1 calc R . .
C17 C 0.7360(4) -0.4787(3) 0.4827(2) 0.0607(14) Uani 1 1 d . . .
H17 H 0.7758 -0.4665 0.4572 0.073 Uiso 1 1 calc R . .
C18 C 0.7595(4) -0.4406(3) 0.5380(2) 0.0530(12) Uani 1 1 d . . .
H18 H 0.8166 -0.4022 0.5497 0.064 Uiso 1 1 calc R . .
C19 C 0.6459(2) -0.4288(2) 0.68416(17) 0.0329(8) Uani 1 1 d . . .
C20 C 0.5868(3) -0.3942(3) 0.6698(2) 0.0482(11) Uani 1 1 d . . .
H20 H 0.5941 -0.3630 0.6403 0.058 Uiso 1 1 calc R . .
C21 C 0.5164(3) -0.4061(3) 0.6996(3) 0.0591(14) Uani 1 1 d . . .
H21 H 0.4761 -0.3838 0.6896 0.071 Uiso 1 1 calc R . .
C22 C 0.5069(3) -0.4514(3) 0.7442(2) 0.0551(12) Uani 1 1 d . . .
H22 H 0.4611 -0.4579 0.7649 0.066 Uiso 1 1 calc R . .
C23 C 0.5643(3) -0.4866(3) 0.7583(2) 0.0496(11) Uani 1 1 d . . .
H23 H 0.5565 -0.5181 0.7876 0.059 Uiso 1 1 calc R . .
C24 C 0.6343(3) -0.4752(2) 0.72843(17) 0.0365(9) Uani 1 1 d . . .
H24 H 0.6736 -0.4987 0.7382 0.044 Uiso 1 1 calc R . .
C31 C -0.1437(3) 0.1352(3) 1.2524(2) 0.0435(10) Uani 1 1 d . . .
C32 C -0.1840(3) 0.1047(3) 1.1965(3) 0.0581(13) Uani 1 1 d . . .
H32 H -0.1518 0.0960 1.1695 0.070 Uiso 1 1 calc R . .
C33 C -0.2729(4) 0.0878(3) 1.1821(3) 0.0707(17) Uani 1 1 d . . .
H33 H -0.2996 0.0697 1.1449 0.085 Uiso 1 1 calc R . .
C34 C -0.3207(4) 0.0975(4) 1.2218(3) 0.0767(18) Uani 1 1 d . . .
H34 H -0.3807 0.0825 1.2115 0.092 Uiso 1 1 calc R . .
C35 C -0.2849(5) 0.1275(5) 1.2748(3) 0.082(2) Uani 1 1 d . . .
H35 H -0.3192 0.1346 1.3011 0.099 Uiso 1 1 calc R . .
C36 C -0.1917(4) 0.1494(4) 1.2914(3) 0.0663(15) Uani 1 1 d . . .
H36 H -0.1649 0.1726 1.3281 0.080 Uiso 1 1 calc R . .
C37 C -0.0156(3) 0.0715(2) 1.2354(2) 0.0418(10) Uani 1 1 d . . .
C38 C -0.0176(3) 0.0071(3) 1.2618(2) 0.0544(13) Uani 1 1 d . . .
H38 H -0.0237 0.0066 1.2997 0.065 Uiso 1 1 calc R . .
C39 C -0.0102(4) -0.0594(3) 1.2304(3) 0.0737(19) Uani 1 1 d . . .
H39 H -0.0099 -0.1031 1.2483 0.088 Uiso 1 1 calc R . .
C40 C -0.0034(3) -0.0601(3) 1.1740(3) 0.0665(16) Uani 1 1 d . . .
H40 H -0.0010 -0.1049 1.1535 0.080 Uiso 1 1 calc R . .
C41 C -0.0002(3) 0.0054(3) 1.1484(3) 0.0599(14) Uani 1 1 d . . .
H41 H 0.0052 0.0057 1.1104 0.072 Uiso 1 1 calc R . .
C42 C -0.0048(3) 0.0716(3) 1.1787(2) 0.0482(11) Uani 1 1 d . . .
H42 H -0.0007 0.1167 1.1611 0.058 Uiso 1 1 calc R . .
C43 C 0.9515(4) -0.2283(3) 0.5522(2) 0.0634(16) Uani 1 1 d . . .
C44 C 1.0066(6) -0.2679(5) 0.5547(3) 0.100(3) Uani 1 1 d . . .
H44 H 1.0364 -0.2692 0.5892 0.120 Uiso 1 1 calc R . .
C45 C 1.0182(12) -0.3065(8) 0.5050(5) 0.176(6) Uani 1 1 d . . .
H45 H 1.0601 -0.3285 0.5062 0.211 Uiso 1 1 calc R . .
C46 C 0.9681(10) -0.3118(5) 0.4552(4) 0.144(5) Uani 1 1 d . . .
H46 H 0.9720 -0.3423 0.4235 0.173 Uiso 1 1 calc R . .
C47 C 0.9112(7) -0.2724(5) 0.4509(3) 0.111(3) Uani 1 1 d . . .
H47 H 0.8806 -0.2735 0.4161 0.133 Uiso 1 1 calc R . .
C48 C 0.9001(5) -0.2305(4) 0.5003(2) 0.078(2) Uani 1 1 d . . .
H48 H 0.8607 -0.2055 0.4988 0.094 Uiso 1 1 calc R . .
C49 C 0.9226(4) -0.0907(3) 0.5938(2) 0.0599(14) Uani 1 1 d . . .
C50 C 0.9999(5) -0.0320(4) 0.5774(3) 0.085(2) Uani 1 1 d . . .
H50 H 1.0494 -0.0434 0.5759 0.102 Uiso 1 1 calc R . .
C51 C 1.0015(7) 0.0409(4) 0.5638(3) 0.098(3) Uani 1 1 d . . .
H51 H 1.0526 0.0804 0.5553 0.118 Uiso 1 1 calc R . .
C52 C 0.9246(8) 0.0542(5) 0.5630(4) 0.112(3) Uani 1 1 d . . .
H52 H 0.9245 0.1026 0.5526 0.134 Uiso 1 1 calc R . .
C53 C 0.8446(7) -0.0053(5) 0.5781(4) 0.120(3) Uani 1 1 d . . .
H53 H 0.7923 0.0022 0.5755 0.144 Uiso 1 1 calc R . .
C54 C 0.8511(5) -0.0753(3) 0.5969(3) 0.0692(16) Uani 1 1 d . . .
H54 H 0.8044 -0.1115 0.6118 0.083 Uiso 1 1 calc R . .
C65 C -0.2314(3) 0.2745(2) 0.8860(2) 0.0414(10) Uani 1 1 d . . .
C100 C 0.1936(3) 0.2639(2) 1.17096(17) 0.0334(8) Uani 1 1 d . . .
C101 C 0.2429(3) 0.2442(2) 1.13109(18) 0.0367(9) Uani 1 1 d . . .
C102 C 0.2011(3) 0.1739(2) 1.0934(2) 0.0404(10) Uani 1 1 d . . .
H102 H 0.1433 0.1393 1.0952 0.048 Uiso 1 1 calc R . .
C103 C 0.3309(3) 0.2949(3) 1.1299(2) 0.0432(10) Uani 1 1 d . . .
H103 H 0.3593 0.3415 1.1559 0.052 Uiso 1 1 calc R . .
C104 C 0.2461(3) 0.1548(2) 1.0526(2) 0.0405(10) Uani 1 1 d . . .
H104 H 0.2177 0.1083 1.0265 0.049 Uiso 1 1 calc R . .
C105 C 0.3754(3) 0.2753(3) 1.0900(2) 0.0474(11) Uani 1 1 d . . .
H105 H 0.4338 0.3089 1.0890 0.057 Uiso 1 1 calc R . .
C106 C 0.3330(3) 0.2051(2) 1.0509(2) 0.0388(9) Uani 1 1 d . . .
C107 C 0.3819(3) 0.1814(2) 1.0086(2) 0.0388(9) Uani 1 1 d . . .
C108 C 0.3470(3) 0.1635(3) 0.9509(2) 0.0403(9) Uani 1 1 d . . .
C109 C 0.2661(3) 0.1647(3) 0.9255(2) 0.0540(12) Uani 1 1 d . . .
H109 H 0.2309 0.1852 0.9433 0.065 Uiso 1 1 calc R . .
C110 C 0.2496(3) 0.1309(4) 0.8711(2) 0.0589(13) Uani 1 1 d . . .
H110 H 0.2015 0.1234 0.8445 0.071 Uiso 1 1 calc R . .
C111 C 0.3207(3) 0.1092(3) 0.8631(2) 0.0457(10) Uani 1 1 d . . .
H111 H 0.3249 0.0826 0.8295 0.055 Uiso 1 1 calc R . .
C112 C 0.4561(3) 0.1691(2) 1.0301(2) 0.0386(9) Uani 1 1 d . . .
C113 C 0.4938(3) 0.1734(3) 1.0864(2) 0.0440(10) Uani 1 1 d . . .
H113 H 0.4792 0.1942 1.1185 0.053 Uiso 1 1 calc R . .
C114 C 0.5568(3) 0.1406(3) 1.0851(2) 0.0431(10) Uani 1 1 d . . .
H114 H 0.5913 0.1345 1.1159 0.052 Uiso 1 1 calc R . .
C200 C 0.7368(3) -0.1698(2) 0.72678(17) 0.0331(8) Uani 1 1 d . . .
C201 C 0.7035(3) -0.1208(2) 0.76026(17) 0.0344(8) Uani 1 1 d . . .
C202 C 0.7603(3) -0.0528(3) 0.7963(2) 0.0408(10) Uani 1 1 d . . .
H202 H 0.8207 -0.0387 0.8004 0.049 Uiso 1 1 calc R . .
C203 C 0.6120(3) -0.1427(3) 0.75336(19) 0.0414(10) Uani 1 1 d . . .
H203 H 0.5737 -0.1890 0.7296 0.050 Uiso 1 1 calc R . .
C204 C 0.7268(3) -0.0059(2) 0.82616(19) 0.0380(9) Uani 1 1 d . . .
H204 H 0.7650 0.0392 0.8511 0.046 Uiso 1 1 calc R . .
C205 C 0.5803(3) -0.0936(3) 0.7827(2) 0.0424(10) Uani 1 1 d . . .
H205 H 0.5201 -0.1066 0.7778 0.051 Uiso 1 1 calc R . .
C206 C 0.6368(3) -0.0252(2) 0.81951(18) 0.0340(8) Uani 1 1 d . . .
C207 C 0.5992(3) 0.0259(2) 0.84964(19) 0.0358(9) Uani 1 1 d . . .
C208 C 0.5466(3) 0.0560(2) 0.8175(2) 0.0387(9) Uani 1 1 d . . .
C209 C 0.5435(3) 0.0628(3) 0.7593(2) 0.0481(11) Uani 1 1 d . . .
H209 H 0.5671 0.0384 0.7340 0.058 Uiso 1 1 calc R . .
C210 C 0.5003(4) 0.1110(3) 0.7466(2) 0.0542(12) Uani 1 1 d . . .
H210 H 0.4889 0.1265 0.7117 0.065 Uiso 1 1 calc R . .
C211 C 0.4762(3) 0.1324(3) 0.7990(2) 0.0478(11) Uani 1 1 d . . .
H211 H 0.4462 0.1659 0.8029 0.057 Uiso 1 1 calc R . .
C212 C 0.6160(2) 0.0392(2) 0.90809(19) 0.0351(9) Uani 1 1 d . . .
C213 C 0.6672(3) 0.0146(2) 0.94792(19) 0.0378(9) Uani 1 1 d . . .
H213 H 0.7011 -0.0141 0.9395 0.045 Uiso 1 1 calc R . .
C214 C 0.6575(3) 0.0410(2) 1.0012(2) 0.0397(9) Uani 1 1 d . . .
H214 H 0.6827 0.0335 1.0355 0.048 Uiso 1 1 calc R . .
C215 C 0.6010(3) 0.0818(2) 0.9926(2) 0.0370(9) Uani 1 1 d . . .
C216 C 0.5573(3) 0.1184(2) 1.02704(19) 0.0365(9) Uani 1 1 d . . .
C300 C -0.0699(3) 0.2955(3) 1.14024(19) 0.0468(11) Uani 1 1 d . . .
C301 C -0.1218(3) 0.3005(3) 1.09133(19) 0.0496(12) Uani 1 1 d . . .
C302 C -0.1660(4) 0.2294(3) 1.0543(2) 0.0624(14) Uani 1 1 d . . .
H302 H -0.1652 0.1807 1.0638 0.075 Uiso 1 1 calc R . .
C303 C -0.1348(5) 0.3687(4) 1.0791(3) 0.0774(19) Uani 1 1 d . . .
H303 H -0.1113 0.4149 1.1057 0.093 Uiso 1 1 calc R . .
C304 C -0.2109(4) 0.2313(4) 1.0036(2) 0.0724(18) Uani 1 1 d . . .
H304 H -0.2399 0.1834 0.9789 0.087 Uiso 1 1 calc R . .
C305 C -0.1819(4) 0.3709(3) 1.0285(3) 0.0699(17) Uani 1 1 d . . .
H305 H -0.1915 0.4169 1.0214 0.084 Uiso 1 1 calc R . .
C306 C -0.2143(3) 0.3006(3) 0.98855(19) 0.0487(12) Uani 1 1 d . . .
C307 C -0.2606(3) 0.2987(2) 0.93220(18) 0.0419(11) Uani 1 1 d . . .
C308 C -0.1670(3) 0.2401(3) 0.8842(2) 0.0492(12) Uani 1 1 d . . .
H308 H -0.1297 0.2384 0.9151 0.059 Uiso 1 1 calc R . .
C309 C -0.1694(3) 0.2108(3) 0.8307(2) 0.0485(11) Uani 1 1 d . . .
H309 H -0.1349 0.1854 0.8176 0.058 Uiso 1 1 calc R . .
C310 C -0.2356(3) 0.2266(2) 0.7982(2) 0.0419(10) Uani 1 1 d . . .
H310 H -0.2526 0.2107 0.7596 0.050 Uiso 1 1 calc R . .
C311 C -0.3348(3) 0.3174(2) 0.92834(18) 0.0397(10) Uani 1 1 d . . .
C312 C -0.3836(3) 0.3336(3) 0.96919(19) 0.0506(12) Uani 1 1 d . . .
H312 H -0.3683 0.3390 1.0080 0.061 Uiso 1 1 calc R . .
C313 C -0.4566(3) 0.3398(3) 0.94226(19) 0.0474(11) Uani 1 1 d . . .
H313 H -0.5001 0.3494 0.9587 0.057 Uiso 1 1 calc R . .
C314 C -0.4519(3) 0.3283(3) 0.88381(19) 0.0446(10) Uani 1 1 d . . .
C315 C -0.5005(3) 0.3276(3) 0.83109(17) 0.0400(9) Uani 1 1 d . . .
C316 C -0.5846(3) 0.3215(3) 0.8087(2) 0.0480(11) Uani 1 1 d . . .
H316 H -0.6281 0.3231 0.8293 0.058 Uiso 1 1 calc R . .
C400 C 0.6789(3) -0.2781(3) 0.52692(18) 0.0446(11) Uani 1 1 d . . .
C401 C 0.6325(3) -0.2841(2) 0.47125(18) 0.0431(11) Uani 1 1 d . . .
C402 C 0.5987(4) -0.2256(3) 0.4600(2) 0.0563(14) Uani 1 1 d . . .
H402 H 0.6094 -0.1817 0.4870 0.068 Uiso 1 1 calc R . .
C403 C 0.6198(3) -0.3468(3) 0.42998(18) 0.0415(10) Uani 1 1 d . . .
H403 H 0.6433 -0.3847 0.4371 0.050 Uiso 1 1 calc R . .
C404 C 0.5500(4) -0.2345(3) 0.4087(2) 0.0531(13) Uani 1 1 d . . .
H404 H 0.5264 -0.1968 0.4013 0.064 Uiso 1 1 calc R . .
C405 C 0.5714(3) -0.3534(2) 0.37752(18) 0.0402(10) Uani 1 1 d . . .
H405 H 0.5641 -0.3949 0.3494 0.048 Uiso 1 1 calc R . .
C406 C 0.5348(3) -0.2991(2) 0.36706(18) 0.0399(10) Uani 1 1 d . . .
C407 C 0.4787(3) -0.3076(2) 0.31231(16) 0.0365(9) Uani 1 1 d . . .
C408 C 0.3916(3) -0.3145(2) 0.31618(16) 0.0370(9) Uani 1 1 d . . .
C409 C 0.3473(3) -0.3291(2) 0.36326(18) 0.0433(10) Uani 1 1 d . . .
H409 H 0.3719 -0.3289 0.3998 0.052 Uiso 1 1 calc R . .
C410 C 0.2608(3) -0.3437(2) 0.34525(18) 0.0418(10) Uani 1 1 d . . .
H410 H 0.2156 -0.3563 0.3670 0.050 Uiso 1 1 calc R . .
C411 C 0.2542(3) -0.3359(2) 0.28792(18) 0.0394(9) Uani 1 1 d . . .
H411 H 0.2025 -0.3432 0.2651 0.047 Uiso 1 1 calc R . .
C412 C 0.5090(3) -0.3139(2) 0.26206(17) 0.0378(9) Uani 1 1 d . . .
C413 C -0.5907(3) 0.3130(3) 0.75134(19) 0.0450(10) Uani 1 1 d . . .
H413 H -0.6391 0.3076 0.7258 0.054 Uiso 1 1 calc R . .

loop_
_atom_site_aniso_label
_atom_site_aniso_U_11
_atom_site_aniso_U_22
_atom_site_aniso_U_33
_atom_site_aniso_U_23
_atom_site_aniso_U_13
_atom_site_aniso_U_12
Ni1 0.0300(3) 0.0279(2) 0.0505(3) 0.0057(2) 0.0140(2) 0.0150(2)
Ni2 0.0355(3) 0.0337(3) 0.0290(3) 0.0063(2) -0.0119(2) 0.0100(2)
Cu1 0.0297(2) 0.0252(2) 0.0231(2) 0.00167(16) -0.00026(17) 0.01195(18)
Cu2 0.0342(3) 0.0307(2) 0.0286(2) 0.00405(18) -0.00049(18) 0.0152(2)
P1 0.0270(4) 0.0231(4) 0.0237(4) 0.0033(3) 0.0007(3) 0.0125(4)
P2 0.0299(5) 0.0277(4) 0.0252(4) 0.0008(4) -0.0048(4) 0.0136(4)
P11 0.0286(5) 0.0276(5) 0.0369(5) 0.0046(4) -0.0010(4) 0.0086(4)
P12 0.0496(6) 0.0357(5) 0.0254(5) 0.0100(4) 0.0081(4) 0.0174(5)
N1 0.0310(16) 0.0224(14) 0.0331(16) 0.0026(12) -0.0065(13) 0.0119(12)
N2 0.047(2) 0.046(2) 0.038(2) 0.0161(16) 0.0122(16) 0.0030(17)
N100 0.045(2) 0.0362(17) 0.0331(17) 0.0054(14) 0.0087(15) 0.0219(16)
N101 0.0388(19) 0.0326(17) 0.053(2) 0.0063(15) 0.0166(16) 0.0180(15)
N102 0.0336(17) 0.0308(16) 0.050(2) 0.0057(15) 0.0133(15) 0.0136(14)
N103 0.0316(17) 0.0255(15) 0.048(2) -0.0004(14) 0.0094(14) 0.0142(13)
N104 0.0383(18) 0.0339(17) 0.053(2) 0.0113(15) 0.0150(16) 0.0221(15)
N200 0.0307(16) 0.0384(17) 0.0389(18) 0.0066(14) 0.0018(14) 0.0209(14)
N300 0.051(2) 0.0387(19) 0.0324(18) 0.0043(15) -0.0177(16) 0.0103(17)
N301 0.0399(18) 0.0314(16) 0.0319(17) 0.0050(13) -0.0072(14) 0.0117(14)
N302 0.046(2) 0.0411(19) 0.0301(17) 0.0101(14) -0.0072(15) 0.0126(16)
N303 0.0372(18) 0.0387(18) 0.0322(18) 0.0001(14) -0.0148(14) 0.0128(15)
N304 0.0423(19) 0.0336(17) 0.0321(17) 0.0017(14) -0.0139(14) 0.0156(15)
N400 0.046(2) 0.048(2) 0.042(2) 0.0103(16) -0.0163(17) 0.0229(17)
C1 0.0316(19) 0.0212(16) 0.038(2) 0.0065(14) -0.0044(15) 0.0101(15)
C2 0.050(2) 0.0311(19) 0.032(2) 0.0038(16) -0.0028(18) 0.0163(18)
C3 0.052(3) 0.041(2) 0.036(2) 0.0162(18) -0.0006(19) 0.006(2)
C4 0.052(3) 0.042(3) 0.074(4) 0.033(2) -0.014(3) 0.005(2)
C5 0.050(3) 0.052(3) 0.095(4) 0.033(3) -0.004(3) 0.027(2)
C6 0.042(2) 0.047(2) 0.072(3) 0.026(2) 0.006(2) 0.026(2)
C7 0.047(2) 0.035(2) 0.041(2) 0.0116(17) 0.0162(18) 0.0280(18)
C8 0.047(3) 0.070(3) 0.072(4) -0.003(3) 0.024(3) 0.029(3)
C9 0.075(5) 0.117(6) 0.131(7) 0.028(5) 0.063(5) 0.051(4)
C10 0.122(7) 0.119(6) 0.095(5) 0.018(5) 0.072(5) 0.082(6)
C11 0.128(7) 0.079(4) 0.103(6) -0.002(4) 0.070(5) 0.054(5)
C12 0.081(4) 0.052(3) 0.067(4) -0.008(3) 0.030(3) 0.031(3)
C13 0.050(2) 0.037(2) 0.038(2) -0.0028(17) -0.0131(19) 0.0242(19)
C14 0.063(3) 0.043(2) 0.035(2) -0.0007(19) -0.014(2) -0.001(2)
C15 0.089(4) 0.049(3) 0.049(3) 0.000(2) -0.027(3) -0.004(3)
C16 0.124(6) 0.076(4) 0.049(3) -0.023(3) -0.030(4) 0.053(4)
C17 0.080(4) 0.065(3) 0.038(3) -0.012(2) -0.010(2) 0.037(3)
C18 0.060(3) 0.056(3) 0.044(3) -0.003(2) -0.007(2) 0.030(2)
C19 0.0277(18) 0.0302(18) 0.036(2) 0.0010(15) -0.0011(15) 0.0081(15)
C20 0.037(2) 0.044(2) 0.066(3) 0.010(2) 0.004(2) 0.019(2)
C21 0.034(2) 0.056(3) 0.089(4) 0.009(3) 0.006(2) 0.022(2)
C22 0.038(2) 0.056(3) 0.071(3) 0.005(3) 0.015(2) 0.017(2)
C23 0.046(3) 0.048(3) 0.041(2) 0.002(2) 0.005(2) 0.006(2)
C24 0.033(2) 0.0312(19) 0.040(2) -0.0037(16) -0.0043(17) 0.0114(16)
C31 0.029(2) 0.033(2) 0.062(3) 0.0074(19) 0.0025(19) 0.0064(17)
C32 0.047(3) 0.055(3) 0.074(4) 0.000(3) -0.004(2) 0.027(2)
C33 0.041(3) 0.058(3) 0.102(5) -0.005(3) -0.018(3) 0.019(2)
C34 0.040(3) 0.084(4) 0.097(5) 0.010(4) 0.006(3) 0.017(3)
C35 0.075(4) 0.098(5) 0.101(6) 0.033(4) 0.047(4) 0.052(4)
C36 0.054(3) 0.073(4) 0.068(4) 0.014(3) 0.014(3) 0.019(3)
C37 0.037(2) 0.0282(19) 0.054(3) 0.0029(18) -0.0105(19) 0.0106(17)
C38 0.062(3) 0.035(2) 0.058(3) 0.000(2) -0.012(2) 0.016(2)
C39 0.069(4) 0.030(2) 0.114(6) 0.000(3) -0.016(4) 0.021(2)
C40 0.045(3) 0.042(3) 0.098(5) -0.019(3) -0.004(3) 0.011(2)
C41 0.044(3) 0.050(3) 0.074(4) -0.014(3) 0.009(2) 0.011(2)
C42 0.037(2) 0.037(2) 0.064(3) -0.003(2) 0.006(2) 0.0103(19)
C43 0.093(4) 0.046(3) 0.039(3) 0.008(2) 0.029(3) 0.009(3)
C44 0.157(8) 0.105(6) 0.071(5) 0.003(4) 0.029(5) 0.088(6)
C45 0.36(2) 0.189(12) 0.091(7) 0.041(7) 0.082(10) 0.211(14)
C46 0.282(15) 0.080(5) 0.091(7) 0.003(5) 0.078(8) 0.085(8)
C47 0.184(9) 0.074(5) 0.047(4) 0.003(3) 0.023(5) 0.023(5)
C48 0.131(6) 0.057(3) 0.043(3) 0.010(2) 0.023(3) 0.030(4)
C49 0.095(4) 0.055(3) 0.045(3) 0.027(2) 0.021(3) 0.040(3)
C50 0.115(6) 0.061(4) 0.060(4) 0.031(3) 0.014(4) 0.009(4)
C51 0.153(8) 0.051(4) 0.083(5) 0.020(3) 0.032(5) 0.027(4)
C52 0.190(10) 0.060(4) 0.101(6) 0.045(4) 0.052(6) 0.053(6)
C53 0.182(10) 0.108(6) 0.140(8) 0.065(6) 0.063(7) 0.114(7)
C54 0.111(5) 0.048(3) 0.067(4) 0.029(3) 0.031(3) 0.043(3)
C65 0.040(2) 0.0215(17) 0.053(3) 0.0150(17) -0.0127(19) 0.0048(16)
C100 0.043(2) 0.0271(18) 0.035(2) 0.0067(15) 0.0072(17) 0.0192(17)
C101 0.036(2) 0.035(2) 0.047(2) 0.0088(17) 0.0188(18) 0.0196(17)
C102 0.033(2) 0.034(2) 0.056(3) 0.0006(18) 0.0183(19) 0.0145(17)
C103 0.038(2) 0.033(2) 0.060(3) -0.0010(19) 0.012(2) 0.0158(18)
C104 0.036(2) 0.033(2) 0.055(3) 0.0005(18) 0.0180(19) 0.0149(17)
C105 0.039(2) 0.032(2) 0.073(3) 0.003(2) 0.025(2) 0.0126(18)
C106 0.035(2) 0.0283(19) 0.059(3) 0.0067(18) 0.0231(19) 0.0151(16)
C107 0.035(2) 0.0268(18) 0.059(3) 0.0102(18) 0.0247(19) 0.0126(16)
C108 0.038(2) 0.035(2) 0.054(3) 0.0112(19) 0.0207(19) 0.0173(18)
C109 0.046(3) 0.064(3) 0.070(3) 0.018(3) 0.025(2) 0.035(2)
C110 0.043(3) 0.086(4) 0.059(3) 0.007(3) 0.011(2) 0.038(3)
C111 0.037(2) 0.049(3) 0.060(3) 0.009(2) 0.013(2) 0.025(2)
C112 0.0303(19) 0.0253(18) 0.062(3) 0.0059(18) 0.0222(19) 0.0095(16)
C113 0.037(2) 0.036(2) 0.054(3) -0.0037(19) 0.0144(19) 0.0088(18)
C114 0.038(2) 0.043(2) 0.047(2) -0.0040(19) 0.0074(19) 0.0160(19)
C200 0.036(2) 0.0335(19) 0.036(2) 0.0092(16) 0.0058(16) 0.0189(17)
C201 0.034(2) 0.037(2) 0.041(2) 0.0054(17) 0.0094(16) 0.0232(17)
C202 0.0252(19) 0.038(2) 0.062(3) 0.0068(19) 0.0039(18) 0.0162(17)
C203 0.035(2) 0.044(2) 0.047(2) -0.0065(19) 0.0016(18) 0.0211(18)
C204 0.0274(19) 0.0304(19) 0.056(3) 0.0026(18) 0.0094(18) 0.0109(16)
C205 0.030(2) 0.044(2) 0.056(3) 0.000(2) 0.0037(18) 0.0198(18)
C206 0.037(2) 0.0319(19) 0.044(2) 0.0110(16) 0.0166(17) 0.0216(17)
C207 0.0319(19) 0.0198(16) 0.058(3) 0.0059(16) 0.0135(18) 0.0104(15)
C208 0.034(2) 0.032(2) 0.056(3) 0.0080(18) 0.0148(19) 0.0179(17)
C209 0.052(3) 0.052(3) 0.056(3) 0.012(2) 0.018(2) 0.034(2)
C210 0.065(3) 0.059(3) 0.053(3) 0.012(2) 0.017(2) 0.037(3)
C211 0.044(2) 0.052(3) 0.062(3) 0.013(2) 0.020(2) 0.030(2)
C212 0.0278(18) 0.0190(16) 0.059(3) 0.0047(16) 0.0128(18) 0.0088(14)
C213 0.033(2) 0.0254(18) 0.055(3) -0.0015(17) 0.0108(18) 0.0121(16)
C214 0.033(2) 0.0311(19) 0.052(3) 0.0032(18) -0.0006(18) 0.0117(17)
C215 0.0278(19) 0.0246(18) 0.059(3) 0.0104(17) 0.0130(18) 0.0081(15)
C216 0.0273(19) 0.0301(19) 0.053(3) 0.0086(17) 0.0123(17) 0.0106(16)
C300 0.053(3) 0.031(2) 0.041(2) 0.0055(17) -0.017(2) 0.0054(19)
C301 0.061(3) 0.038(2) 0.037(2) 0.0094(18) -0.021(2) 0.012(2)
C302 0.058(3) 0.052(3) 0.061(3) 0.024(2) -0.005(3) 0.006(2)
C303 0.098(5) 0.057(3) 0.057(3) -0.004(3) -0.032(3) 0.023(3)
C304 0.069(4) 0.056(3) 0.058(3) 0.023(3) -0.016(3) -0.007(3)
C305 0.084(4) 0.052(3) 0.070(4) 0.010(3) -0.016(3) 0.029(3)
C306 0.058(3) 0.033(2) 0.037(2) 0.0062(17) -0.021(2) 0.006(2)
C307 0.051(3) 0.0228(18) 0.033(2) 0.0097(15) -0.0142(18) -0.0009(17)
C308 0.039(2) 0.047(3) 0.056(3) 0.022(2) -0.010(2) 0.013(2)
C309 0.046(3) 0.044(2) 0.057(3) 0.012(2) -0.001(2) 0.020(2)
C310 0.042(2) 0.031(2) 0.048(2) 0.0150(18) -0.0040(19) 0.0104(18)
C311 0.040(2) 0.0304(19) 0.037(2) 0.0124(16) -0.0116(18) 0.0047(17)
C312 0.068(3) 0.041(2) 0.032(2) 0.0071(18) -0.005(2) 0.013(2)
C313 0.053(3) 0.042(2) 0.036(2) 0.0059(18) -0.002(2) 0.010(2)
C314 0.044(2) 0.046(2) 0.035(2) 0.0053(18) -0.0060(18) 0.012(2)
C315 0.043(2) 0.038(2) 0.031(2) 0.0038(17) -0.0070(17) 0.0120(18)
C316 0.038(2) 0.054(3) 0.046(3) 0.004(2) -0.0018(19) 0.014(2)
C400 0.052(3) 0.039(2) 0.033(2) 0.0039(17) -0.0182(19) 0.015(2)
C401 0.052(3) 0.035(2) 0.036(2) 0.0056(17) -0.0211(19) 0.0181(19)
C402 0.079(4) 0.030(2) 0.047(3) -0.0095(19) -0.036(2) 0.024(2)
C403 0.047(2) 0.036(2) 0.041(2) 0.0054(17) -0.0149(19) 0.0204(19)
C404 0.079(3) 0.028(2) 0.046(3) 0.0005(18) -0.029(2) 0.025(2)
C405 0.045(2) 0.035(2) 0.034(2) -0.0024(16) -0.0149(18) 0.0157(18)
C406 0.043(2) 0.031(2) 0.037(2) 0.0031(16) -0.0141(18) 0.0122(17)
C407 0.044(2) 0.0242(17) 0.0286(19) 0.0013(14) -0.0204(17) 0.0067(16)
C408 0.051(2) 0.0266(18) 0.0282(19) -0.0001(15) -0.0127(17) 0.0158(17)
C409 0.063(3) 0.031(2) 0.036(2) 0.0099(17) -0.002(2) 0.020(2)
C410 0.052(3) 0.033(2) 0.036(2) 0.0084(17) 0.0022(19) 0.0129(19)
C411 0.045(2) 0.0297(19) 0.041(2) 0.0078(17) -0.0067(18) 0.0150(18)
C412 0.038(2) 0.034(2) 0.035(2) 0.0034(16) -0.0130(17) 0.0132(17)
C413 0.038(2) 0.045(2) 0.043(2) 0.0019(19) -0.0127(19) 0.0133(19)

loop_
_atom_type_symbol
_atom_type_description
_atom_type_scat_dispersion_real
_atom_type_scat_dispersion_imag
_atom_type_scat_source
C C 0.0033 0.0016 'International Tables Vol C Tables 4.2.6.8 and 6.1.1.4'
H H 0.0000 0.0000 'International Tables Vol C Tables 4.2.6.8 and 6.1.1.4'
N N 0.0061 0.0033 'International Tables Vol C Tables 4.2.6.8 and 6.1.1.4'
F F 0.0171 0.0103 'International Tables Vol C Tables 4.2.6.8 and 6.1.1.4'
P P 0.1023 0.0942 'International Tables Vol C Tables 4.2.6.8 and 6.1.1.4'
Cl Cl 0.1484 0.1585 'International Tables Vol C Tables 4.2.6.8 and 6.1.1.4'
Ni Ni 0.3393 1.1124 'International Tables Vol C Tables 4.2.6.8 and 6.1.1.4'
Cu Cu 0.3201 1.2651 'International Tables Vol C Tables 4.2.6.8 and 6.1.1.4'

loop_
_geom_angle_atom_site_label_1
_geom_angle_atom_site_label_2
_geom_angle_atom_site_label_3
_geom_angle
_geom_angle_site_symmetry_1
_geom_angle_site_symmetry_3
_geom_angle_publ_flag
N102 Ni1 N103 81.96(15) . . ?
N102 Ni1 N104 168.88(16) . . ?
N103 Ni1 N104 89.85(15) . . ?
N102 Ni1 N101 89.61(16) . . ?
N103 Ni1 N101 166.97(16) . . ?
N104 Ni1 N101 99.70(16) . . ?
N303 Ni2 N302 82.09(16) . . ?
N303 Ni2 N301 167.41(16) . . ?
N302 Ni2 N301 90.50(16) . . ?
N303 Ni2 N304 90.01(16) . 2_556 ?
N302 Ni2 N304 167.59(16) . 2_556 ?
N301 Ni2 N304 98.88(15) . 2_556 ?
N100 Cu1 N300 96.38(16) . . ?
N100 Cu1 P11 113.90(10) . . ?
N300 Cu1 P11 101.74(11) . . ?
N100 Cu1 P1 111.45(10) . . ?
N300 Cu1 P1 97.24(11) . . ?
P11 Cu1 P1 127.95(4) . . ?
N200 Cu2 N400 97.87(14) . . ?
N200 Cu2 P12 111.18(11) . . ?
N400 Cu2 P12 96.15(12) . . ?
N200 Cu2 P2 111.66(11) . . ?
N400 Cu2 P2 94.18(11) . . ?
P12 Cu2 P2 133.89(4) . . ?
N1 P1 C7 106.86(19) . . ?
N1 P1 C1 101.84(17) . . ?
C7 P1 C1 102.75(18) . . ?
N1 P1 Cu1 116.42(11) . . ?
C7 P1 Cu1 117.89(14) . . ?
C1 P1 Cu1 109.05(13) . . ?
N1 P2 C19 105.17(18) 2_657 . ?
N1 P2 C13 102.85(17) 2_657 . ?
C19 P2 C13 105.8(2) . . ?
N1 P2 Cu2 121.37(12) 2_657 . ?
C19 P2 Cu2 110.26(13) . . ?
C13 P2 Cu2 110.18(15) . . ?
N2 P11 C31 101.3(2) . . ?
N2 P11 C37 107.1(2) . . ?
C31 P11 C37 101.8(2) . . ?
N2 P11 Cu1 118.30(14) . . ?
C31 P11 Cu1 111.35(15) . . ?
C37 P11 Cu1 114.96(16) . . ?
N2 P12 C43 103.9(3) 2_657 . ?
N2 P12 C49 101.3(2) 2_657 . ?
C43 P12 C49 102.6(3) . . ?
N2 P12 Cu2 118.14(13) 2_657 . ?
C43 P12 Cu2 114.22(18) . . ?
C49 P12 Cu2 114.7(2) . . ?
P2 N1 P1 123.18(18) 2_657 . ?
P12 N2 P11 123.9(2) 2_657 . ?
C100 N100 Cu1 170.5(3) . . ?
C111 N101 C108 105.8(4) . . ?
C111 N101 Ni1 127.1(3) . . ?
C108 N101 Ni1 126.9(3) . . ?
C216 N102 C112 108.3(4) . . ?
C216 N102 Ni1 116.9(3) . . ?
C112 N102 Ni1 134.8(3) . . ?
C215 N103 C212 107.6(3) . . ?
C215 N103 Ni1 117.6(3) . . ?
C212 N103 Ni1 132.4(3) . . ?
C211 N104 C208 105.2(4) . . ?
C211 N104 Ni1 128.0(3) . . ?
C208 N104 Ni1 126.6(3) . . ?
C200 N200 Cu2 173.1(3) . . ?
C300 N300 Cu1 176.8(4) . . ?
C310 N301 C65 106.5(4) . . ?
C310 N301 Ni2 127.5(3) . . ?
C65 N301 Ni2 126.0(3) . . ?
C314 N302 C311 109.8(4) . . ?
C314 N302 Ni2 117.7(3) . . ?
C311 N302 Ni2 132.4(3) . . ?
C315 N303 C412 108.5(4) . 2_556 ?
C315 N303 Ni2 116.7(3) . . ?
C412 N303 Ni2 131.8(3) 2_556 . ?
C411 N304 C408 106.4(4) . . ?
C411 N304 Ni2 126.5(3) . 2_556 ?
C408 N304 Ni2 126.8(3) . 2_556 ?
C400 N400 Cu2 166.4(4) . . ?
C2 C1 C6 119.3(4) . . ?
C2 C1 P1 117.9(3) . . ?
C6 C1 P1 122.7(3) . . ?
C3 C2 C1 120.9(4) . . ?
C2 C3 C4 119.3(5) . . ?
C5 C4 C3 120.3(4) . . ?
C4 C5 C6 120.4(5) . . ?
C5 C6 C1 119.8(5) . . ?
C12 C7 C8 118.2(4) . . ?
C12 C7 P1 124.0(4) . . ?
C8 C7 P1 117.7(3) . . ?
C7 C8 C9 120.2(6) . . ?
C10 C9 C8 119.3(7) . . ?
C9 C10 C11 120.7(6) . . ?
C12 C11 C10 120.8(7) . . ?
C11 C12 C7 120.8(6) . . ?
C14 C13 C18 120.4(4) . . ?
C14 C13 P2 123.2(4) . . ?
C18 C13 P2 116.2(3) . . ?
C13 C14 C15 119.1(6) . . ?
C16 C15 C14 120.4(6) . . ?
C15 C16 C17 121.1(5) . . ?
C18 C17 C16 116.8(6) . . ?
C17 C18 C13 121.8(5) . . ?
C20 C19 C24 119.4(4) . . ?
C20 C19 P2 117.4(3) . . ?
C24 C19 P2 122.9(3) . . ?
C19 C20 C21 120.0(5) . . ?
C22 C21 C20 119.6(5) . . ?
C23 C22 C21 120.7(5) . . ?
C22 C23 C24 119.8(5) . . ?
C19 C24 C23 120.4(4) . . ?
C36 C31 C32 119.7(5) . . ?
C36 C31 P11 120.8(4) . . ?
C32 C31 P11 119.5(4) . . ?
C33 C32 C31 119.1(6) . . ?
C34 C33 C32 120.6(6) . . ?
C35 C34 C33 122.3(6) . . ?
C34 C35 C36 119.2(6) . . ?
C31 C36 C35 119.0(6) . . ?
C38 C37 C42 119.6(4) . . ?
C38 C37 P11 122.4(4) . . ?
C42 C37 P11 118.0(3) . . ?
C37 C38 C39 118.7(6) . . ?
C40 C39 C38 121.1(5) . . ?
C41 C40 C39 119.3(5) . . ?
C40 C41 C42 120.4(6) . . ?
C41 C42 C37 120.7(5) . . ?
C44 C43 C48 121.0(6) . . ?
C44 C43 P12 122.3(5) . . ?
C48 C43 P12 115.9(5) . . ?
C43 C44 C45 120.0(9) . . ?
C46 C45 C44 120.2(11) . . ?
C45 C46 C47 121.3(8) . . ?
C46 C47 C48 119.6(8) . . ?
C43 C48 C47 117.5(8) . . ?
C54 C49 C50 120.8(6) . . ?
C54 C49 P12 120.5(4) . . ?
C50 C49 P12 118.6(5) . . ?
C51 C50 C49 120.5(8) . . ?
C50 C51 C52 118.4(8) . . ?
C51 C52 C53 122.1(7) . . ?
C54 C53 C52 115.8(8) . . ?
C49 C54 C53 121.8(7) . . ?
C307 C65 N301 125.0(4) . . ?
C307 C65 C308 128.3(4) . . ?
N301 C65 C308 106.1(4) . . ?
N100 C100 C101 175.5(4) . . ?
C102 C101 C103 120.4(4) . . ?
C102 C101 C100 118.4(4) . . ?
C103 C101 C100 121.2(4) . . ?
C101 C102 C104 119.7(4) . . ?
C105 C103 C101 119.6(4) . . ?
C106 C104 C102 120.1(4) . . ?
C103 C105 C106 120.3(4) . . ?
C104 C106 C105 119.9(4) . . ?
C104 C106 C107 119.4(4) . . ?
C105 C106 C107 120.7(4) . . ?
C112 C107 C108 122.6(4) . . ?
C112 C107 C106 116.7(4) . . ?
C108 C107 C106 120.3(4) . . ?
N101 C108 C107 125.0(4) . . ?
N101 C108 C109 107.6(4) . . ?
C107 C108 C109 127.0(4) . . ?
C110 C109 C108 108.3(4) . . ?
C109 C110 C111 105.7(5) . . ?
N101 C111 C110 112.4(4) . . ?
N102 C112 C107 120.2(4) . . ?
N102 C112 C113 108.6(4) . . ?
C107 C112 C113 130.7(4) . . ?
C114 C113 C112 107.7(4) . . ?
C113 C114 C216 106.0(4) . . ?
N200 C200 C201 178.7(4) . . ?
C202 C201 C203 120.9(4) . . ?
C202 C201 C200 120.8(4) . . ?
C203 C201 C200 118.3(4) . . ?
C201 C202 C204 119.5(4) . . ?
C205 C203 C201 118.5(4) . . ?
C202 C204 C206 121.0(4) . . ?
C203 C205 C206 121.2(4) . . ?
C204 C206 C205 118.9(4) . . ?
C204 C206 C207 122.2(4) . . ?
C205 C206 C207 119.0(4) . . ?
C212 C207 C208 123.6(4) . . ?
C212 C207 C206 118.3(4) . . ?
C208 C207 C206 118.1(4) . . ?
C207 C208 C209 126.7(4) . . ?
C207 C208 N104 123.9(4) . . ?
C209 C208 N104 108.3(4) . . ?
C210 C209 C208 108.6(4) . . ?
C209 C210 C211 104.5(5) . . ?
N104 C211 C210 113.3(4) . . ?
N103 C212 C207 120.3(4) . . ?
N103 C212 C213 107.6(4) . . ?
C207 C212 C213 132.1(4) . . ?
C214 C213 C212 107.8(4) . . ?
C213 C214 C215 105.3(4) . . ?
N103 C215 C214 111.5(4) . . ?
N103 C215 C216 111.6(4) . . ?
C214 C215 C216 136.8(4) . . ?
N102 C216 C114 109.4(4) . . ?
N102 C216 C215 111.3(4) . . ?
C114 C216 C215 139.3(4) . . ?
N300 C300 C301 176.4(5) . . ?
C303 C301 C302 118.0(4) . . ?
C303 C301 C300 125.5(4) . . ?
C302 C301 C300 116.4(4) . . ?
C304 C302 C301 119.6(5) . . ?
C301 C303 C305 122.4(5) . . ?
C306 C304 C302 122.0(5) . . ?
C303 C305 C306 117.2(5) . . ?
C304 C306 C305 119.5(5) . . ?
C304 C306 C307 118.9(4) . . ?
C305 C306 C307 121.2(4) . . ?
C65 C307 C311 122.8(4) . . ?
C65 C307 C306 118.1(4) . . ?
C311 C307 C306 119.0(4) . . ?
C309 C308 C65 109.2(4) . . ?
C308 C309 C310 105.8(4) . . ?
N301 C310 C309 112.2(4) . . ?
N302 C311 C307 120.6(4) . . ?
N302 C311 C312 106.1(4) . . ?
C307 C311 C312 133.1(4) . . ?
C313 C312 C311 109.2(4) . . ?
C312 C313 C314 105.4(5) . . ?
N302 C314 C313 109.5(4) . . ?
N302 C314 C315 111.7(4) . . ?
C313 C314 C315 138.8(5) . . ?
N303 C315 C316 108.8(4) . . ?
N303 C315 C314 111.1(4) . . ?
C316 C315 C314 139.8(5) . . ?
C413 C316 C315 107.7(4) . . ?
N400 C400 C401 178.3(6) . . ?
C403 C401 C402 120.1(4) . . ?
C403 C401 C400 120.8(4) . . ?
C402 C401 C400 119.0(4) . . ?
C404 C402 C401 118.8(4) . . ?
C401 C403 C405 119.8(4) . . ?
C402 C404 C406 121.5(4) . . ?
C406 C405 C403 120.5(4) . . ?
C405 C406 C404 119.1(4) . . ?
C405 C406 C407 121.4(4) . . ?
C404 C406 C407 119.5(4) . . ?
C412 C407 C408 123.5(3) . . ?
C412 C407 C406 120.8(4) . . ?
C408 C407 C406 115.5(4) . . ?
N304 C408 C409 108.7(4) . . ?
N304 C408 C407 123.3(4) . . ?
C409 C408 C407 127.7(4) . . ?
C410 C409 C408 107.3(4) . . ?
C409 C410 C411 106.5(4) . . ?
N304 C411 C410 111.0(4) . . ?
N303 C412 C407 119.8(4) 2_556 . ?
N303 C412 C413 107.6(4) 2_556 2_556 ?
C407 C412 C413 132.6(4) . 2_556 ?
C316 C413 C412 107.3(4) . 2_556 ?

loop_
_geom_bond_atom_site_label_1
_geom_bond_atom_site_label_2
_geom_bond_distance
_geom_bond_site_symmetry_2
_geom_bond_publ_flag
Ni1 N102 1.850(4) . ?
Ni1 N103 1.859(3) . ?
Ni1 N104 1.895(4) . ?
Ni1 N101 1.908(4) . ?
Ni2 N303 1.841(4) . ?
Ni2 N302 1.844(4) . ?
Ni2 N301 1.870(3) . ?
Ni2 N304 1.887(4) 2_556 ?
Cu1 N100 2.010(4) . ?
Cu1 N300 2.093(3) . ?
Cu1 P11 2.2378(12) . ?
Cu1 P1 2.2412(11) . ?
Cu2 N200 2.001(3) . ?
Cu2 N400 2.164(3) . ?
Cu2 P12 2.2495(13) . ?
Cu2 P2 2.2516(12) . ?
P1 N1 1.692(3) . ?
P1 C7 1.807(4) . ?
P1 C1 1.817(4) . ?
P2 N1 1.684(3) 2_657 ?
P2 C19 1.822(4) . ?
P2 C13 1.826(4) . ?
P11 N2 1.693(4) . ?
P11 C31 1.834(4) . ?
P11 C37 1.834(4) . ?
P12 N2 1.662(4) 2_657 ?
P12 C43 1.797(5) . ?
P12 C49 1.839(5) . ?
N1 P2 1.684(3) 2_657 ?
N2 P12 1.662(4) 2_657 ?
N100 C100 1.142(5) . ?
N101 C111 1.331(6) . ?
N101 C108 1.405(5) . ?
N102 C216 1.365(6) . ?
N102 C112 1.372(5) . ?
N103 C215 1.332(6) . ?
N103 C212 1.385(5) . ?
N104 C211 1.316(6) . ?
N104 C208 1.422(5) . ?
N200 C200 1.138(5) . ?
N300 C300 1.144(5) . ?
N301 C310 1.327(6) . ?
N301 C65 1.423(5) . ?
N302 C314 1.336(6) . ?
N302 C311 1.370(5) . ?
N303 C315 1.362(6) . ?
N303 C412 1.374(5) 2_556 ?
N304 C411 1.348(6) . ?
N304 C408 1.389(5) . ?
N304 Ni2 1.887(4) 2_556 ?
N400 C400 1.124(5) . ?
C1 C2 1.389(6) . ?
C1 C6 1.394(6) . ?
C2 C3 1.384(6) . ?
C3 C4 1.396(8) . ?
C4 C5 1.373(9) . ?
C5 C6 1.392(7) . ?
C7 C12 1.383(7) . ?
C7 C8 1.383(7) . ?
C8 C9 1.409(8) . ?
C9 C10 1.342(11) . ?
C10 C11 1.363(11) . ?
C11 C12 1.357(8) . ?
C13 C14 1.381(7) . ?
C13 C18 1.400(7) . ?
C14 C15 1.420(7) . ?
C15 C16 1.364(10) . ?
C16 C17 1.447(10) . ?
C17 C18 1.390(6) . ?
C19 C20 1.388(6) . ?
C19 C24 1.391(6) . ?
C20 C21 1.398(7) . ?
C21 C22 1.387(8) . ?
C22 C23 1.370(7) . ?
C23 C24 1.393(6) . ?
C31 C36 1.369(7) . ?
C31 C32 1.403(7) . ?
C32 C33 1.391(7) . ?
C33 C34 1.351(9) . ?
C34 C35 1.325(10) . ?
C35 C36 1.450(9) . ?
C37 C38 1.361(6) . ?
C37 C42 1.398(7) . ?
C38 C39 1.421(8) . ?
C39 C40 1.376(9) . ?
C40 C41 1.362(9) . ?
C41 C42 1.382(7) . ?
C43 C44 1.367(10) . ?
C43 C48 1.427(9) . ?
C44 C45 1.405(11) . ?
C45 C46 1.360(16) . ?
C46 C47 1.392(15) . ?
C47 C48 1.428(10) . ?
C49 C54 1.335(8) . ?
C49 C50 1.433(9) . ?
C50 C51 1.371(10) . ?
C51 C52 1.395(13) . ?
C52 C53 1.454(13) . ?
C53 C54 1.415(8) . ?
C65 C307 1.367(7) . ?
C65 C308 1.439(7) . ?
C100 C101 1.438(5) . ?
C101 C102 1.383(6) . ?
C101 C103 1.400(6) . ?
C102 C104 1.399(6) . ?
C103 C105 1.381(6) . ?
C104 C106 1.384(6) . ?
C105 C106 1.399(6) . ?
C106 C107 1.507(5) . ?
C107 C112 1.396(6) . ?
C107 C108 1.409(7) . ?
C108 C109 1.432(7) . ?
C109 C110 1.353(8) . ?
C110 C111 1.414(6) . ?
C112 C113 1.416(7) . ?
C113 C114 1.395(6) . ?
C114 C216 1.427(6) . ?
C200 C201 1.451(5) . ?
C201 C202 1.380(6) . ?
C201 C203 1.408(6) . ?
C202 C204 1.381(6) . ?
C203 C205 1.381(6) . ?
C204 C206 1.392(5) . ?
C205 C206 1.392(6) . ?
C206 C207 1.487(5) . ?
C207 C212 1.389(6) . ?
C207 C208 1.401(6) . ?
C208 C209 1.413(7) . ?
C209 C210 1.364(7) . ?
C210 C211 1.434(7) . ?
C212 C213 1.427(6) . ?
C213 C214 1.382(6) . ?
C214 C215 1.413(6) . ?
C215 C216 1.442(6) . ?
C300 C301 1.417(6) . ?
C301 C303 1.379(7) . ?
C301 C302 1.387(7) . ?
C302 C304 1.374(7) . ?
C303 C305 1.390(8) . ?
C304 C306 1.351(7) . ?
C305 C306 1.410(7) . ?
C306 C307 1.480(5) . ?
C307 C311 1.402(7) . ?
C308 C309 1.344(7) . ?
C309 C310 1.418(6) . ?
C311 C312 1.425(7) . ?
C312 C313 1.366(7) . ?
C313 C314 1.422(6) . ?
C314 C315 1.429(6) . ?
C315 C316 1.407(6) . ?
C316 C413 1.367(7) . ?
C400 C401 1.450(5) . ?
C401 C403 1.380(6) . ?
C401 C402 1.409(6) . ?
C402 C404 1.365(6) . ?
C403 C405 1.395(5) . ?
C404 C406 1.399(6) . ?
C405 C406 1.368(6) . ?
C406 C407 1.494(5) . ?
C407 C412 1.374(6) . ?
C407 C408 1.425(6) . ?
C408 C409 1.407(6) . ?
C409 C410 1.376(7) . ?
C410 C411 1.397(6) . ?
C412 N303 1.374(5) 2_556 ?
C412 C413 1.429(6) 2_556 ?
C413 C412 1.429(6) 2_556 ?
